data_7101132
loop_
_publ_author_name
'Angel Kaifer'
'Tong Ren'
'David R. Sobransingh'
'Guo-Lin Xu'
'Jie-Wen Ying'

_publ_section_title
;
Sulfide-capped Wire-like Metallaynes As Connectors
for Au Nanoparticle Assemblies
;
_journal_issue 3
_journal_name_full 'Chemical Communications'
_journal_paper_doi 10.1039/b412336k
_journal_year 2005
_chemical_formula_sum 'C88 H108 N8 O4 Ru2 S2 Si2'
_chemical_formula_weight 1664.26
_chemical_name_systematic
;
?
;
_space_group_IT_number 2
_symmetry_cell_setting triclinic
_symmetry_space_group_name_Hall '-P 1'
_symmetry_space_group_name_H-M 'P -1'
_atom_sites_solution_hydrogens geom
_atom_sites_solution_primary direct
_atom_sites_solution_secondary difmap
_audit_creation_method SHELXL-97
_cell_angle_alpha 106.950(2)
_cell_angle_beta 104.661(2)
_cell_angle_gamma 107.477(2)
_cell_formula_units_Z 1
_cell_length_a 12.9758(12)
_cell_length_b 13.8400(12)
_cell_length_c 14.2445(13)
_cell_measurement_reflns_used 2820
_cell_measurement_temperature 300(2)
_cell_measurement_theta_max 23.609
_cell_measurement_theta_min 2.477
_cell_volume 2165.2(3)
_computing_cell_refinement 'Bruker SMART'
_computing_data_collection 'Bruker SMART'
_computing_data_reduction 'Bruker SHELXTL'
_computing_molecular_graphics 'Bruker SHELXTL'
_computing_publication_material 'Bruker SHELXTL'
_computing_structure_refinement 'SHELXL-97 (Sheldrick, 1997)'
_computing_structure_solution 'SHELXS-97 (Sheldrick, 1990)'
_diffrn_ambient_temperature 300(2)
_diffrn_measured_fraction_theta_full 0.989
_diffrn_measured_fraction_theta_max 0.989
_diffrn_measurement_device_type 'CCD area detector'
_diffrn_measurement_method 'phi and omega scans'
_diffrn_radiation_monochromator graphite
_diffrn_radiation_source 'fine-focus sealed tube'
_diffrn_radiation_type MoK\a
_diffrn_radiation_wavelength 0.71073
_diffrn_reflns_av_R_equivalents 0.0570
_diffrn_reflns_av_sigmaI/netI 0.1113
_diffrn_reflns_limit_h_max 15
_diffrn_reflns_limit_h_min -15
_diffrn_reflns_limit_k_max 16
_diffrn_reflns_limit_k_min -7
_diffrn_reflns_limit_l_max 15
_diffrn_reflns_limit_l_min -16
_diffrn_reflns_number 11313
_diffrn_reflns_theta_full 25.00
_diffrn_reflns_theta_max 25.00
_diffrn_reflns_theta_min 1.61
_exptl_absorpt_coefficient_mu 0.477
_exptl_absorpt_correction_T_max 1.000000
_exptl_absorpt_correction_T_min 0.658487
_exptl_absorpt_correction_type empirical
_exptl_absorpt_process_details
;
SADABS, Absorption corrections using Bruker CCD based on the method of
Bob Blessing.  Acta Cryst. 1995, A51, 33
;
_exptl_crystal_colour red
_exptl_crystal_density_diffrn 1.276
_exptl_crystal_density_method 'not measured'
_exptl_crystal_description Plate
_exptl_crystal_F_000 872
_exptl_crystal_size_max 0.19
_exptl_crystal_size_mid 0.13
_exptl_crystal_size_min 0.03
_refine_diff_density_max 0.785
_refine_diff_density_min -0.941
_refine_diff_density_rms 0.086
_refine_ls_extinction_method none
_refine_ls_goodness_of_fit_ref 1.019
_refine_ls_hydrogen_treatment mixed
_refine_ls_matrix_type full
_refine_ls_number_parameters 470
_refine_ls_number_reflns 7536
_refine_ls_number_restraints 2
_refine_ls_restrained_S_all 1.021
_refine_ls_R_factor_all 0.1047
_refine_ls_R_factor_gt 0.0603
_refine_ls_shift/su_max 0.001
_refine_ls_shift/su_mean 0.000
_refine_ls_structure_factor_coef Fsqd
_refine_ls_weighting_details 'calc w=1/[\s^2^(Fo^2^)+(0.0480P)^2^+0.0000P] where P=(Fo^2^+2Fc^2^)/3'
_refine_ls_weighting_scheme calc
_refine_ls_wR_factor_gt 0.1194
_refine_ls_wR_factor_ref 0.1315
_reflns_number_gt 4690
_reflns_number_total 7536
_reflns_threshold_expression >2sigma(I)
_cod_data_source_file b412336k.txt
_cod_original_sg_symbol_H-M P-1
_cod_database_code 7101132

loop_
_symmetry_equiv_pos_as_xyz
'x, y, z'
'-x, -y, -z'

loop_
_atom_site_label
_atom_site_type_symbol
_atom_site_fract_x
_atom_site_fract_y
_atom_site_fract_z
_atom_site_U_iso_or_equiv
_atom_site_adp_type
_atom_site_occupancy
_atom_site_symmetry_multiplicity
_atom_site_calc_flag
_atom_site_refinement_flags
Ru Ru 0.52345(4) 0.96132(4) -0.43378(3) 0.03911(15) Uani 1 1 d .
Si Si 1.0968(2) 0.3284(2) 0.4295(2) 0.1066(8) Uani 1 1 d .
S S 0.73189(19) 0.23091(18) 0.22140(17) 0.0997(7) Uani 1 1 d .
N1 N 0.4358(4) 1.0179(3) -0.3507(3) 0.0430(11) Uani 1 1 d .
N2 N 0.6667(4) 1.0910(3) -0.3310(3) 0.0449(11) Uani 1 1 d .
N3 N 0.6252(4) 0.9207(3) -0.5197(3) 0.0446(11) Uani 1 1 d .
N4 N 0.3614(3) 0.8364(3) -0.5425(3) 0.0414(10) Uani 1 1 d .
C1 C 0.5428(4) 0.8563(5) -0.3699(4) 0.0483(14) Uani 1 1 d .
C2 C 0.5561(5) 0.7985(5) -0.3229(4) 0.0498(14) Uani 1 1 d .
C3 C 0.5715(5) 0.7336(5) -0.2619(4) 0.0477(14) Uani 1 1 d .
C4 C 0.5532(5) 0.6234(5) -0.3098(4) 0.0548(15) Uani 1 1 d .
H4A H 0.5290 0.5903 -0.3830 0.066 Uiso 1 1 calc R
C5 C 0.5703(5) 0.5625(5) -0.2511(4) 0.0504(14) Uani 1 1 d .
C6 C 0.6059(5) 0.6107(5) -0.1416(4) 0.0507(15) Uani 1 1 d .
C7 C 0.6217(5) 0.7201(5) -0.0932(4) 0.0578(16) Uani 1 1 d .
H7A H 0.6444 0.7524 -0.0201 0.069 Uiso 1 1 calc R
C8 C 0.6044(5) 0.7807(5) -0.1514(4) 0.0559(15) Uani 1 1 d .
C9 C 0.5157(6) 0.3987(5) -0.4007(5) 0.084(2) Uani 1 1 d .
H9A H 0.5067 0.3235 -0.4175 0.127 Uiso 1 1 calc R
H9B H 0.5715 0.4341 -0.4262 0.127 Uiso 1 1 calc R
H9C H 0.4421 0.4001 -0.4338 0.127 Uiso 1 1 calc R
C10 C 0.6299(8) 0.9317(6) -0.0036(5) 0.103(3) Uani 1 1 d .
H10A H 0.6187 0.9993 0.0114 0.155 Uiso 1 1 calc R
H10B H 0.7068 0.9464 0.0407 0.155 Uiso 1 1 calc R
H10C H 0.5734 0.8801 0.0098 0.155 Uiso 1 1 calc R
C11 C 0.6241(5) 0.5465(5) -0.0804(4) 0.0564(16) Uani 1 1 d .
C12 C 0.6383(5) 0.4953(5) -0.0294(5) 0.0613(17) Uani 1 1 d .
C13 C 0.6581(5) 0.4293(5) 0.0299(4) 0.0537(15) Uani 1 1 d .
C14 C 0.6750(6) 0.3355(6) -0.0136(5) 0.076(2) Uani 1 1 d .
H14A H 0.6714 0.3131 -0.0830 0.091 Uiso 1 1 calc R
C15 C 0.6970(6) 0.2745(6) 0.0432(5) 0.080(2) Uani 1 1 d .
H15A H 0.7080 0.2112 0.0124 0.096 Uiso 1 1 calc R
C16 C 0.7027(5) 0.3072(6) 0.1456(5) 0.0625(18) Uani 1 1 d .
C17 C 0.6862(6) 0.3996(6) 0.1895(5) 0.0686(18) Uani 1 1 d .
H17A H 0.6904 0.4221 0.2591 0.082 Uiso 1 1 calc R
C18 C 0.6632(5) 0.4606(5) 0.1320(5) 0.0650(17) Uani 1 1 d .
H18A H 0.6511 0.5233 0.1628 0.078 Uiso 1 1 calc R
C19 C 0.8911(7) 0.3000(8) 0.2813(7) 0.125(3) Uani 1 1 d .
H19A H 0.9229 0.2800 0.2274 0.150 Uiso 1 1 calc R
H19B H 0.9142 0.3793 0.3079 0.150 Uiso 1 1 calc R
C20 C 0.9401(7) 0.2706(8) 0.3680(7) 0.119(3) Uani 1 1 d .
H20A H 0.9122 0.1907 0.3413 0.143 Uiso 1 1 calc R
H20B H 0.9095 0.2933 0.4222 0.143 Uiso 1 1 calc R
C21 C 1.1559(10) 0.2583(12) 0.3383(8) 0.199(6) Uani 1 1 d .
H21A H 1.1578 0.2887 0.2858 0.299 Uiso 1 1 calc R
H21B H 1.1071 0.1807 0.3041 0.299 Uiso 1 1 calc R
H21C H 1.2334 0.2692 0.3776 0.299 Uiso 1 1 calc R
C22 C 1.1667(11) 0.4734(9) 0.4632(10) 0.221(7) Uani 1 1 d .
H22A H 1.1910 0.4846 0.4075 0.331 Uiso 1 1 calc R
H22B H 1.2335 0.5061 0.5279 0.331 Uiso 1 1 calc R
H22C H 1.1132 0.5071 0.4722 0.331 Uiso 1 1 calc R
C23 C 1.1303(9) 0.2993(9) 0.5518(7) 0.147(4) Uani 1 1 d .
H23A H 1.1059 0.3412 0.6016 0.221 Uiso 1 1 calc R
H23B H 1.2126 0.3199 0.5829 0.221 Uiso 1 1 calc R
H23C H 1.0895 0.2220 0.5336 0.221 Uiso 1 1 calc R
C24 C 0.3713(4) 1.0642(4) -0.3938(4) 0.0417(13) Uani 1 1 d .
C25 C 0.2959(6) 1.0993(5) -0.3386(5) 0.0549(15) Uani 1 1 d .
C26 C 0.1844(6) 1.0284(6) -0.3652(6) 0.086(2) Uani 1 1 d .
H26A H 0.1532 0.9596 -0.4209 0.103 Uiso 1 1 calc R
C27 C 0.1165(10) 1.0580(11) -0.3095(11) 0.147(5) Uani 1 1 d .
H27A H 0.0416 1.0082 -0.3257 0.176 Uiso 1 1 calc R
C28 C 0.1595(16) 1.1560(14) -0.2349(13) 0.171(8) Uani 1 1 d .
H28A H 0.1123 1.1756 -0.2003 0.205 Uiso 1 1 calc R
C29 C 0.2710(13) 1.2326(10) -0.2042(7) 0.142(5) Uani 1 1 d .
H29A H 0.2996 1.3013 -0.1489 0.171 Uiso 1 1 calc R
C30 C 0.3404(8) 1.2030(6) -0.2596(5) 0.084(2) Uani 1 1 d .
H30A H 0.4154 1.2530 -0.2428 0.101 Uiso 1 1 calc R
C31 C 0.4426(6) 1.0146(5) -0.2475(4) 0.0628(17) Uani 1 1 d .
H31A H 0.3654 0.9862 -0.2475 0.094 Uiso 1 1 calc R
H31B H 0.4861 1.0878 -0.1933 0.094 Uiso 1 1 calc R
H31C H 0.4807 0.9676 -0.2342 0.094 Uiso 1 1 calc R
C32 C 0.7006(4) 1.1733(4) -0.3621(4) 0.0411(13) Uani 1 1 d .
C33 C 0.8066(5) 1.2752(5) -0.2885(4) 0.0504(14) Uani 1 1 d .
C34 C 0.7925(6) 1.3661(6) -0.2338(5) 0.0687(18) Uani 1 1 d .
H34A H 0.7180 1.3640 -0.2445 0.082 Uiso 1 1 calc R
C35 C 0.8887(9) 1.4614(6) -0.1624(6) 0.102(3) Uani 1 1 d .
H35A H 0.8782 1.5223 -0.1241 0.122 Uiso 1 1 calc R
C36 C 0.9977(9) 1.4667(8) -0.1478(7) 0.113(3) Uani 1 1 d .
H36A H 1.0617 1.5310 -0.0995 0.136 Uiso 1 1 calc R
C37 C 1.0135(7) 1.3778(9) -0.2040(7) 0.106(3) Uani 1 1 d .
H37A H 1.0883 1.3816 -0.1955 0.127 Uiso 1 1 calc R
C38 C 0.9182(6) 1.2823(6) -0.2732(5) 0.077(2) Uani 1 1 d .
H38A H 0.9292 1.2213 -0.3105 0.093 Uiso 1 1 calc R
C39 C 0.7293(5) 1.1046(5) -0.2236(4) 0.0699(19) Uani 1 1 d .
H39A H 0.7536 1.1794 -0.1754 0.105 Uiso 1 1 calc R
H39B H 0.7964 1.0882 -0.2217 0.105 Uiso 1 1 calc R
H39C H 0.6788 1.0552 -0.2033 0.105 Uiso 1 1 calc R
C40 C 0.7179(5) 0.8926(5) -0.4658(5) 0.0660(18) Uani 1 1 d .
H40A H 0.7233 0.8327 -0.5162 0.099 Uiso 1 1 calc R
H40B H 0.7000 0.8712 -0.4116 0.099 Uiso 1 1 calc R
H40C H 0.7909 0.9558 -0.4345 0.099 Uiso 1 1 calc R
C41 C 0.3016(5) 0.7562(5) -0.5038(5) 0.0613(17) Uani 1 1 d .
H41A H 0.2191 0.7356 -0.5330 0.092 Uiso 1 1 calc R
H41B H 0.3290 0.7893 -0.4280 0.092 Uiso 1 1 calc R
H41C H 0.3179 0.6917 -0.5254 0.092 Uiso 1 1 calc R
O1 O 0.5541(4) 0.4541(3) -0.2920(3) 0.0787(14) Uani 1 1 d .
O2 O 0.6163(4) 0.8871(3) -0.1102(3) 0.0809(14) Uani 1 1 d .
C42 C 1.0262(13) 0.2244(12) 0.0141(12) 0.200 Uiso 0.827(9) 1 d PD
H42A H 0.9712 0.2579 0.0126 0.300 Uiso 0.827(9) 1 calc PR
H42B H 1.0509 0.2229 -0.0442 0.300 Uiso 0.827(9) 1 calc PR
H42C H 1.0924 0.2665 0.0794 0.300 Uiso 0.827(9) 1 calc PR
C43 C 0.9705(14) 0.1099(13) 0.0055(13) 0.200 Uiso 0.827(9) 1 d PD
H43A H 0.9433 0.1116 0.0632 0.240 Uiso 0.827(9) 1 calc PR
H43B H 0.9035 0.0678 -0.0604 0.240 Uiso 0.827(9) 1 calc PR
C44 C 1.0448(14) 0.0597(11) 0.0086(13) 0.200 Uiso 0.827(9) 1 d PD
H44A H 1.1094 0.0946 0.0763 0.240 Uiso 0.827(9) 1 calc PR
H44B H 1.0741 0.0558 -0.0480 0.240 Uiso 0.827(9) 1 calc PR

loop_
_atom_site_aniso_label
_atom_site_aniso_U_11
_atom_site_aniso_U_22
_atom_site_aniso_U_33
_atom_site_aniso_U_23
_atom_site_aniso_U_13
_atom_site_aniso_U_12
Ru 0.0488(3) 0.0424(3) 0.0355(2) 0.0243(2) 0.01674(19) 0.0212(2)
Si 0.0899(17) 0.119(2) 0.125(2) 0.0612(17) 0.0447(15) 0.0436(16)
S 0.1108(16) 0.1053(17) 0.1065(16) 0.0854(14) 0.0276(13) 0.0428(14)
N1 0.062(3) 0.049(3) 0.032(2) 0.021(2) 0.024(2) 0.029(2)
N2 0.054(3) 0.041(3) 0.039(2) 0.020(2) 0.017(2) 0.014(2)
N3 0.054(3) 0.052(3) 0.042(3) 0.028(2) 0.022(2) 0.027(2)
N4 0.046(3) 0.041(3) 0.043(3) 0.026(2) 0.018(2) 0.014(2)
C1 0.048(3) 0.063(4) 0.050(3) 0.037(3) 0.024(3) 0.026(3)
C2 0.056(4) 0.065(4) 0.047(3) 0.034(3) 0.024(3) 0.033(3)
C3 0.058(4) 0.050(4) 0.049(3) 0.033(3) 0.022(3) 0.025(3)
C4 0.078(4) 0.062(4) 0.039(3) 0.030(3) 0.024(3) 0.035(4)
C5 0.072(4) 0.045(4) 0.042(3) 0.024(3) 0.019(3) 0.028(3)
C6 0.065(4) 0.054(4) 0.041(3) 0.031(3) 0.016(3) 0.025(3)
C7 0.083(4) 0.058(4) 0.039(3) 0.028(3) 0.021(3) 0.030(4)
C8 0.080(4) 0.050(4) 0.046(3) 0.025(3) 0.024(3) 0.030(3)
C9 0.125(6) 0.071(5) 0.054(4) 0.019(4) 0.022(4) 0.050(5)
C10 0.173(8) 0.074(6) 0.068(5) 0.018(4) 0.045(5) 0.066(6)
C11 0.078(4) 0.052(4) 0.044(3) 0.026(3) 0.020(3) 0.029(3)
C12 0.080(5) 0.061(4) 0.055(4) 0.036(4) 0.023(3) 0.034(4)
C13 0.063(4) 0.052(4) 0.045(3) 0.031(3) 0.010(3) 0.017(3)
C14 0.117(6) 0.076(5) 0.055(4) 0.044(4) 0.033(4) 0.046(5)
C15 0.127(6) 0.073(5) 0.076(5) 0.051(4) 0.042(4) 0.060(5)
C16 0.055(4) 0.062(5) 0.066(4) 0.045(4) 0.009(3) 0.011(3)
C17 0.084(5) 0.081(5) 0.052(4) 0.040(4) 0.028(4) 0.031(4)
C18 0.083(5) 0.067(5) 0.060(4) 0.043(4) 0.026(3) 0.035(4)
C19 0.141(8) 0.186(9) 0.144(8) 0.134(8) 0.073(7) 0.105(8)
C20 0.128(8) 0.145(8) 0.116(7) 0.078(6) 0.046(6) 0.070(7)
C21 0.199(11) 0.400(19) 0.139(9) 0.163(11) 0.113(9) 0.206(13)
C22 0.209(13) 0.157(11) 0.225(14) 0.125(11) 0.001(11) 0.001(10)
C23 0.189(10) 0.173(10) 0.134(8) 0.091(8) 0.083(8) 0.096(9)
C24 0.053(3) 0.040(3) 0.043(3) 0.023(3) 0.022(3) 0.023(3)
C25 0.085(5) 0.055(4) 0.056(4) 0.034(3) 0.040(3) 0.046(4)
C26 0.094(6) 0.090(6) 0.125(6) 0.061(5) 0.078(5) 0.054(5)
C27 0.163(10) 0.196(13) 0.237(14) 0.154(12) 0.163(11) 0.132(10)
C28 0.31(2) 0.230(19) 0.207(16) 0.170(16) 0.208(17) 0.234(18)
C29 0.325(17) 0.137(10) 0.073(6) 0.065(7) 0.108(10) 0.182(12)
C30 0.156(7) 0.071(5) 0.064(4) 0.036(4) 0.054(5) 0.076(5)
C31 0.099(5) 0.070(4) 0.048(3) 0.037(3) 0.040(3) 0.048(4)
C32 0.044(3) 0.032(3) 0.048(3) 0.018(3) 0.020(3) 0.013(3)
C33 0.051(4) 0.047(4) 0.049(3) 0.025(3) 0.014(3) 0.013(3)
C34 0.071(4) 0.057(5) 0.069(4) 0.024(4) 0.022(4) 0.019(4)
C35 0.126(8) 0.050(5) 0.089(6) 0.012(4) 0.025(6) 0.011(5)
C36 0.092(7) 0.079(7) 0.093(7) 0.022(5) -0.010(5) -0.015(6)
C37 0.048(5) 0.116(8) 0.118(7) 0.051(6) 0.005(5) 0.005(5)
C38 0.052(4) 0.075(5) 0.089(5) 0.024(4) 0.018(4) 0.019(4)
C39 0.081(5) 0.067(5) 0.045(4) 0.031(3) 0.006(3) 0.015(4)
C40 0.072(4) 0.097(5) 0.070(4) 0.052(4) 0.038(3) 0.057(4)
C41 0.066(4) 0.060(4) 0.063(4) 0.038(3) 0.027(3) 0.016(3)
O1 0.143(4) 0.059(3) 0.048(2) 0.029(2) 0.029(3) 0.057(3)
O2 0.148(4) 0.052(3) 0.055(3) 0.024(2) 0.036(3) 0.054(3)

loop_
_atom_type_symbol
_atom_type_description
_atom_type_scat_dispersion_real
_atom_type_scat_dispersion_imag
_atom_type_scat_source
C C 0.0033 0.0016 'International Tables Vol C Tables 4.2.6.8 and 6.1.1.4'
H H 0.0000 0.0000 'International Tables Vol C Tables 4.2.6.8 and 6.1.1.4'
N N 0.0061 0.0033 'International Tables Vol C Tables 4.2.6.8 and 6.1.1.4'
O O 0.0106 0.0060 'International Tables Vol C Tables 4.2.6.8 and 6.1.1.4'
Si Si 0.0817 0.0704 'International Tables Vol C Tables 4.2.6.8 and 6.1.1.4'
S S 0.1246 0.1234 'International Tables Vol C Tables 4.2.6.8 and 6.1.1.4'
Ru Ru -1.2594 0.8363 'International Tables Vol C Tables 4.2.6.8 and 6.1.1.4'

loop_
_geom_angle_atom_site_label_1
_geom_angle_atom_site_label_2
_geom_angle_atom_site_label_3
_geom_angle
_geom_angle_site_symmetry_1
_geom_angle_site_symmetry_3
C1 Ru N2 97.5(2) . .
C1 Ru N1 96.17(18) . .
N2 Ru N1 88.40(17) . .
C1 Ru N4 87.59(19) . .
N2 Ru N4 173.25(18) . .
N1 Ru N4 86.66(16) . .
C1 Ru N3 89.21(18) . .
N2 Ru N3 86.94(17) . .
N1 Ru N3 173.30(16) . .
N4 Ru N3 97.58(16) . .
C1 Ru Ru 161.38(17) . 2_674
N2 Ru Ru 97.08(12) . 2_674
N1 Ru Ru 95.73(11) . 2_674
N4 Ru Ru 78.86(11) . 2_674
N3 Ru Ru 80.09(11) . 2_674
C22 Si C20 114.8(5) . .
C22 Si C21 107.0(6) . .
C20 Si C21 109.2(5) . .
C22 Si C23 110.0(5) . .
C20 Si C23 106.0(4) . .
C21 Si C23 109.7(5) . .
C16 S C19 99.9(3) . .
C24 N1 C31 120.5(4) . .
C24 N1 Ru 115.3(3) . .
C31 N1 Ru 124.2(3) . .
C32 N2 C39 119.8(4) . .
C32 N2 Ru 115.4(3) . .
C39 N2 Ru 124.6(3) . .
C24 N3 C40 116.4(4) 2_674 .
C24 N3 Ru 127.1(4) 2_674 .
C40 N3 Ru 115.3(3) . .
C32 N4 C41 115.3(4) 2_674 .
C32 N4 Ru 128.3(3) 2_674 .
C41 N4 Ru 115.9(3) . .
C2 C1 Ru 174.6(5) . .
C1 C2 C3 176.9(6) . .
C4 C3 C8 118.2(5) . .
C4 C3 C2 121.6(5) . .
C8 C3 C2 120.1(5) . .
C5 C4 C3 121.4(5) . .
O1 C5 C4 124.9(5) . .
O1 C5 C6 115.2(5) . .
C4 C5 C6 119.9(6) . .
C5 C6 C7 119.1(5) . .
C5 C6 C11 119.6(6) . .
C7 C6 C11 121.2(5) . .
C8 C7 C6 121.1(5) . .
O2 C8 C7 124.5(5) . .
O2 C8 C3 115.3(5) . .
C7 C8 C3 120.2(6) . .
C12 C11 C6 178.9(7) . .
C11 C12 C13 177.1(7) . .
C18 C13 C14 118.4(5) . .
C18 C13 C12 120.5(6) . .
C14 C13 C12 121.0(5) . .
C15 C14 C13 121.3(6) . .
C14 C15 C16 119.7(7) . .
C17 C16 C15 119.6(6) . .
C17 C16 S 119.5(5) . .
C15 C16 S 120.9(6) . .
C16 C17 C18 120.6(6) . .
C13 C18 C17 120.3(6) . .
C20 C19 S 112.4(6) . .
C19 C20 Si 116.6(6) . .
N3 C24 N1 121.2(5) 2_674 .
N3 C24 C25 121.7(5) 2_674 .
N1 C24 C25 117.1(4) . .
C26 C25 C30 119.8(6) . .
C26 C25 C24 120.4(6) . .
C30 C25 C24 119.8(6) . .
C25 C26 C27 120.6(9) . .
C28 C27 C26 119.1(12) . .
C27 C28 C29 123.6(13) . .
C28 C29 C30 117.6(11) . .
C25 C30 C29 119.3(9) . .
N2 C32 N4 119.7(5) . 2_674
N2 C32 C33 119.0(5) . .
N4 C32 C33 121.4(4) 2_674 .
C34 C33 C38 118.3(6) . .
C34 C33 C32 118.5(5) . .
C38 C33 C32 123.2(6) . .
C33 C34 C35 120.3(7) . .
C36 C35 C34 120.6(8) . .
C35 C36 C37 119.9(8) . .
C36 C37 C38 119.5(8) . .
C37 C38 C33 121.2(7) . .
C5 O1 C9 119.1(4) . .
C8 O2 C10 117.4(5) . .
C44 C43 C42 111.8(14) . .
C43 C44 C44 97.9(15) . 2_755

loop_
_geom_bond_atom_site_label_1
_geom_bond_atom_site_label_2
_geom_bond_distance
_geom_bond_site_symmetry_2
Ru C1 1.968(5) .
Ru N2 1.977(4) .
Ru N1 1.996(4) .
Ru N4 2.101(4) .
Ru N3 2.103(4) .
Ru Ru 2.4626(8) 2_674
Si C22 1.790(11) .
Si C20 1.803(8) .
Si C21 1.854(10) .
Si C23 1.875(9) .
S C16 1.768(6) .
S C19 1.832(9) .
N1 C24 1.333(6) .
N1 C31 1.465(6) .
N2 C32 1.334(6) .
N2 C39 1.464(6) .
N3 C24 1.317(6) 2_674
N3 C40 1.475(6) .
N4 C32 1.338(6) 2_674
N4 C41 1.481(6) .
C1 C2 1.207(7) .
C2 C3 1.440(7) .
C3 C4 1.394(7) .
C3 C8 1.407(7) .
C4 C5 1.374(7) .
C5 O1 1.369(6) .
C5 C6 1.390(7) .
C6 C7 1.394(8) .
C6 C11 1.442(7) .
C7 C8 1.365(7) .
C8 O2 1.360(6) .
C9 O1 1.386(6) .
C10 O2 1.403(7) .
C11 C12 1.172(7) .
C12 C13 1.449(8) .
C13 C18 1.368(7) .
C13 C14 1.373(8) .
C14 C15 1.370(8) .
C15 C16 1.370(8) .
C16 C17 1.355(9) .
C17 C18 1.380(8) .
C19 C20 1.466(9) .
C24 N3 1.317(6) 2_674
C24 C25 1.505(7) .
C25 C26 1.361(8) .
C25 C30 1.375(8) .
C26 C27 1.398(10) .
C27 C28 1.298(17) .
C28 C29 1.377(17) .
C29 C30 1.412(12) .
C32 N4 1.338(6) 2_674
C32 C33 1.491(7) .
C33 C34 1.364(8) .
C33 C38 1.377(8) .
C34 C35 1.386(9) .
C35 C36 1.352(11) .
C36 C37 1.364(12) .
C37 C38 1.375(9) .
C42 C43 1.484(13) .
C43 C44 1.347(14) .
C44 C44 1.61(3) 2_755

loop_
_geom_torsion_atom_site_label_1
_geom_torsion_atom_site_label_2
_geom_torsion_atom_site_label_3
_geom_torsion_atom_site_label_4
_geom_torsion
_geom_torsion_site_symmetry_1
_geom_torsion_site_symmetry_4
C1 Ru N1 C24 -158.1(4) . .
N2 Ru N1 C24 104.5(4) . .
N4 Ru N1 C24 -70.9(4) . .
N3 Ru N1 C24 58.6(16) . .
Ru Ru N1 C24 7.5(4) 2_674 .
C1 Ru N1 C31 24.2(4) . .
N2 Ru N1 C31 -73.2(4) . .
N4 Ru N1 C31 111.4(4) . .
N3 Ru N1 C31 -119.1(14) . .
Ru Ru N1 C31 -170.1(4) 2_674 .
C1 Ru N2 C32 163.7(4) . .
N1 Ru N2 C32 -100.3(4) . .
N4 Ru N2 C32 -57.4(15) . .
N3 Ru N2 C32 74.9(4) . .
Ru Ru N2 C32 -4.7(4) 2_674 .
C1 Ru N2 C39 -21.6(5) . .
N1 Ru N2 C39 74.5(5) . .
N4 Ru N2 C39 117.4(13) . .
N3 Ru N2 C39 -110.4(5) . .
Ru Ru N2 C39 170.0(4) 2_674 .
C1 Ru N3 C24 159.8(5) . 2_674
N2 Ru N3 C24 -102.6(4) . 2_674
N1 Ru N3 C24 -56.6(16) . 2_674
N4 Ru N3 C24 72.4(4) . 2_674
Ru Ru N3 C24 -4.8(4) 2_674 2_674
C1 Ru N3 C40 -32.9(4) . .
N2 Ru N3 C40 64.7(4) . .
N1 Ru N3 C40 110.7(14) . .
N4 Ru N3 C40 -120.3(4) . .
Ru Ru N3 C40 162.5(4) 2_674 .
C1 Ru N4 C32 -158.6(5) . 2_674
N2 Ru N4 C32 62.1(15) . 2_674
N1 Ru N4 C32 105.1(4) . 2_674
N3 Ru N4 C32 -69.7(4) . 2_674
Ru Ru N4 C32 8.6(4) 2_674 2_674
C1 Ru N4 C41 29.4(4) . .
N2 Ru N4 C41 -109.9(13) . .
N1 Ru N4 C41 -66.9(4) . .
N3 Ru N4 C41 118.3(4) . .
Ru Ru N4 C41 -163.4(4) 2_674 .
N2 Ru C1 C2 50(5) . .
N1 Ru C1 C2 -39(5) . .
N4 Ru C1 C2 -125(5) . .
N3 Ru C1 C2 137(5) . .
Ru Ru C1 C2 -168(5) 2_674 .
Ru C1 C2 C3 12(16) . .
C1 C2 C3 C4 161(11) . .
C1 C2 C3 C8 -18(12) . .
C8 C3 C4 C5 -2.1(9) . .
C2 C3 C4 C5 178.7(5) . .
C3 C4 C5 O1 179.9(6) . .
C3 C4 C5 C6 0.4(9) . .
O1 C5 C6 C7 -178.4(5) . .
C4 C5 C6 C7 1.1(9) . .
O1 C5 C6 C11 0.7(8) . .
C4 C5 C6 C11 -179.8(5) . .
C5 C6 C7 C8 -0.9(9) . .
C11 C6 C7 C8 -180.0(6) . .
C6 C7 C8 O2 178.9(6) . .
C6 C7 C8 C3 -0.9(9) . .
C4 C3 C8 O2 -177.5(5) . .
C2 C3 C8 O2 1.7(8) . .
C4 C3 C8 C7 2.4(9) . .
C2 C3 C8 C7 -178.5(5) . .
C5 C6 C11 C12 -147(40) . .
C7 C6 C11 C12 32(40) . .
C6 C11 C12 C13 -176(100) . .
C11 C12 C13 C18 162(14) . .
C11 C12 C13 C14 -17(15) . .
C18 C13 C14 C15 -0.3(10) . .
C12 C13 C14 C15 178.1(6) . .
C13 C14 C15 C16 -0.2(11) . .
C14 C15 C16 C17 0.2(10) . .
C14 C15 C16 S -179.6(5) . .
C19 S C16 C17 -89.5(6) . .
C19 S C16 C15 90.2(6) . .
C15 C16 C17 C18 0.3(10) . .
S C16 C17 C18 -179.9(5) . .
C14 C13 C18 C17 0.8(9) . .
C12 C13 C18 C17 -177.7(6) . .
C16 C17 C18 C13 -0.8(10) . .
C16 S C19 C20 167.1(7) . .
S C19 C20 Si 177.2(5) . .
C22 Si C20 C19 47.4(10) . .
C21 Si C20 C19 -72.7(9) . .
C23 Si C20 C19 169.1(8) . .
C31 N1 C24 N3 172.1(5) . 2_674
Ru N1 C24 N3 -5.7(6) . 2_674
C31 N1 C24 C25 -7.3(7) . .
Ru N1 C24 C25 175.0(4) . .
N3 C24 C25 C26 90.0(7) 2_674 .
N1 C24 C25 C26 -90.7(7) . .
N3 C24 C25 C30 -91.2(7) 2_674 .
N1 C24 C25 C30 88.1(6) . .
C30 C25 C26 C27 -3.0(10) . .
C24 C25 C26 C27 175.8(7) . .
C25 C26 C27 C28 2.9(15) . .
C26 C27 C28 C29 -2(2) . .
C27 C28 C29 C30 1.9(19) . .
C26 C25 C30 C29 2.5(9) . .
C24 C25 C30 C29 -176.2(6) . .
C28 C29 C30 C25 -1.9(13) . .
C39 N2 C32 N4 -175.4(5) . 2_674
Ru N2 C32 N4 -0.4(6) . 2_674
C39 N2 C32 C33 3.8(7) . .
Ru N2 C32 C33 178.8(4) . .
N2 C32 C33 C34 -101.5(6) . .
N4 C32 C33 C34 77.6(7) 2_674 .
N2 C32 C33 C38 78.6(7) . .
N4 C32 C33 C38 -102.2(7) 2_674 .
C38 C33 C34 C35 -2.0(9) . .
C32 C33 C34 C35 178.1(6) . .
C33 C34 C35 C36 1.7(11) . .
C34 C35 C36 C37 0.2(14) . .
C35 C36 C37 C38 -1.6(14) . .
C36 C37 C38 C33 1.2(12) . .
C34 C33 C38 C37 0.6(10) . .
C32 C33 C38 C37 -179.5(6) . .
C4 C5 O1 C9 -1.3(9) . .
C6 C5 O1 C9 178.3(6) . .
C7 C8 O2 C10 -10.1(10) . .
C3 C8 O2 C10 169.7(6) . .
C42 C43 C44 C44 -177.1(14) . 2_755
